data_4134880
loop_
_publ_author_name
'Song, Xian-Jiang'
'Zhang, Zhi-Xu'
'Chen, Xiao-Gang'
'Zhang, Han-Yue'
'Pan, Qiang'
'Yao, Jie'
'You, Yu-Meng'
'Xiong, Ren-Gen'

_publ_section_title
;
 Bistable State of Protons for Low-Voltage Memories.
;
_journal_name_full 'Journal of the American Chemical Society'
_journal_paper_doi 10.1021/jacs.0c02924
_journal_year 2020
_chemical_formula_moiety 'C12 H26 N4, 2(C2 F6 N O4 S2)'
_chemical_formula_sum 'C16 H26 F12 N6 O8 S4'
_chemical_formula_weight 786.67
_space_group_IT_number 14
_space_group_name_Hall '-P 2yn'
_space_group_name_H-M_alt 'P 1 21/n 1'
_symmetry_cell_setting monoclinic
_symmetry_space_group_name_H-M 'P 1 21/n 1'
_atom_sites_solution_hydrogens geom
_atom_sites_solution_primary direct
_atom_sites_solution_secondary difmap
_audit_creation_method SHELXL-97
_cell_angle_alpha 90.00
_cell_angle_beta 112.775(5)
_cell_angle_gamma 90.00
_cell_formula_units_Z 4
_cell_length_a 12.606(4)
_cell_length_b 16.924(5)
_cell_length_c 16.080(5)
_cell_measurement_reflns_used 6838
_cell_measurement_temperature 293(2)
_cell_measurement_theta_max 27.5281
_cell_measurement_theta_min 1.7522
_cell_volume 3163.1(17)
_computing_cell_refinement 'CrystalClear (Rigaku Inc., 2008)'
_computing_data_collection 'CrystalClear (Rigaku Inc., 2008)'
_computing_data_reduction 'CrystalClear (Rigaku Inc., 2008)'
_computing_structure_refinement 'SHELXL-97 (Sheldrick, 1997)'
_computing_structure_solution 'SHELXS-97 (Sheldrick, 1990)'
_diffrn_ambient_temperature 293(2)
_diffrn_detector_area_resol_mean 28.5714
_diffrn_measured_fraction_theta_full 0.999
_diffrn_measured_fraction_theta_max 0.999
_diffrn_measurement_device_type 'CCD area detector'
_diffrn_measurement_method 'phi and omega scans'
_diffrn_radiation_monochromator graphite
_diffrn_radiation_source 'fine-focus sealed tube'
_diffrn_radiation_type MoK\a
_diffrn_radiation_wavelength 0.71073
_diffrn_reflns_av_R_equivalents 0.0538
_diffrn_reflns_av_sigmaI/netI 0.0391
_diffrn_reflns_limit_h_max 11
_diffrn_reflns_limit_h_min -14
_diffrn_reflns_limit_k_max 16
_diffrn_reflns_limit_k_min -20
_diffrn_reflns_limit_l_max 19
_diffrn_reflns_limit_l_min -19
_diffrn_reflns_number 28193
_diffrn_reflns_theta_full 25.00
_diffrn_reflns_theta_max 25.00
_diffrn_reflns_theta_min 1.76
_exptl_absorpt_coefficient_mu 0.420
_exptl_absorpt_correction_T_max 0.9958
_exptl_absorpt_correction_T_min 0.9912
_exptl_absorpt_correction_type multi-scan
_exptl_crystal_colour Colorless
_exptl_crystal_density_diffrn 1.652
_exptl_crystal_density_method 'not measured'
_exptl_crystal_description block
_exptl_crystal_F_000 1600
_exptl_crystal_size_max 0.02
_exptl_crystal_size_mid 0.01
_exptl_crystal_size_min 0.01
_refine_diff_density_max 0.396
_refine_diff_density_min -0.291
_refine_diff_density_rms 0.053
_refine_ls_extinction_method none
_refine_ls_goodness_of_fit_ref 1.069
_refine_ls_hydrogen_treatment mixed
_refine_ls_matrix_type full
_refine_ls_number_parameters 418
_refine_ls_number_reflns 5553
_refine_ls_number_restraints 1
_refine_ls_restrained_S_all 1.069
_refine_ls_R_factor_all 0.0980
_refine_ls_R_factor_gt 0.0798
_refine_ls_shift/su_max 0.000
_refine_ls_shift/su_mean 0.000
_refine_ls_structure_factor_coef Fsqd
_refine_ls_weighting_details 'calc w=1/[\s^2^(Fo^2^)+(0.0598P)^2^+6.8917P] where P=(Fo^2^+2Fc^2^)/3'
_refine_ls_weighting_scheme calc
_refine_ls_wR_factor_gt 0.1763
_refine_ls_wR_factor_ref 0.1868
_reflns_number_gt 4630
_reflns_number_total 5553
_reflns_threshold_expression >2sigma(I)
_cod_data_source_file ja0c02924_si_003.cif
_cod_data_source_block DABCO-FS-293K
_cod_depositor_comments
;
The following automatic conversions were performed:

data item '_symmetry_cell_setting' value 'Monoclinic' was changed to
'monoclinic' in accordance with the
/home/data/users/saulius/crontab/automatic-downloads/rss-feeds/ACS/lib/dictionaries/cif_core.dic
dictionary named 'cif_core.dic' version 2.4.2 last updated on
2011-04-26.

Automatic conversion script
Id: cif_fix_values 7556 2019-12-06 15:28:31Z antanas 
;
_cod_original_sg_symbol_H-M 'P 21/n'
_cod_database_code 4134880

loop_
_symmetry_equiv_pos_as_xyz
'x, y, z'
'-x+1/2, y+1/2, -z+1/2'
'-x, -y, -z'
'x-1/2, -y-1/2, z-1/2'

loop_
_atom_site_label
_atom_site_type_symbol
_atom_site_fract_x
_atom_site_fract_y
_atom_site_fract_z
_atom_site_U_iso_or_equiv
_atom_site_adp_type
_atom_site_occupancy
_atom_site_symmetry_multiplicity
_atom_site_calc_flag
_atom_site_refinement_flags
_atom_site_disorder_assembly
_atom_site_disorder_group
C1 C 0.3975(4) 0.2936(3) -0.0383(3) 0.0455(10) Uani 1 1 d . . .
H1A H 0.3542 0.2753 -0.0993 0.055 Uiso 1 1 calc R . .
H1B H 0.4476 0.2512 -0.0050 0.055 Uiso 1 1 calc R . .
C2 C 0.4699(4) 0.3661(3) -0.0406(3) 0.0454(11) Uani 1 1 d . . .
H2A H 0.5509 0.3546 -0.0083 0.054 Uiso 1 1 calc R . .
H2B H 0.4574 0.3788 -0.1025 0.054 Uiso 1 1 calc R . .
C3 C 0.4570(4) 0.4146(3) 0.0973(3) 0.0458(11) Uani 1 1 d . . .
H3A H 0.4361 0.4591 0.1258 0.055 Uiso 1 1 calc R . .
H3B H 0.5379 0.4033 0.1304 0.055 Uiso 1 1 calc R . .
C4 C 0.3845(4) 0.3422(3) 0.0989(3) 0.0477(11) Uani 1 1 d . . .
H4A H 0.4344 0.2999 0.1331 0.057 Uiso 1 1 calc R . .
H4B H 0.3325 0.3557 0.1281 0.057 Uiso 1 1 calc R . .
C5 C 0.2402(4) 0.3795(3) -0.0475(3) 0.0477(11) Uani 1 1 d . . .
H5A H 0.1859 0.3933 -0.0206 0.057 Uiso 1 1 calc R . .
H5B H 0.1971 0.3617 -0.1087 0.057 Uiso 1 1 calc R . .
C6 C 0.3122(4) 0.4519(3) -0.0488(3) 0.0459(10) Uani 1 1 d . . .
H6A H 0.2991 0.4655 -0.1106 0.055 Uiso 1 1 calc R . .
H6B H 0.2895 0.4965 -0.0216 0.055 Uiso 1 1 calc R . .
C7 C 0.1906(4) 0.0438(3) 0.0471(3) 0.0512(11) Uani 1 1 d . . .
H7A H 0.2075 0.0022 0.0125 0.061 Uiso 1 1 calc R . .
H7B H 0.2078 0.0241 0.1076 0.061 Uiso 1 1 calc R . .
C8 C 0.2646(4) 0.1161(3) 0.0511(3) 0.0481(11) Uani 1 1 d . . .
H8A H 0.3114 0.1287 0.1134 0.058 Uiso 1 1 calc R . .
H8B H 0.3156 0.1048 0.0203 0.058 Uiso 1 1 calc R . .
C9 C 0.0406(4) 0.0930(3) -0.0895(3) 0.0514(12) Uani 1 1 d . . .
H9A H -0.0397 0.1083 -0.1174 0.062 Uiso 1 1 calc R . .
H9B H 0.0539 0.0505 -0.1248 0.062 Uiso 1 1 calc R . .
C10 C 0.1171(4) 0.1633(3) -0.0877(3) 0.0465(11) Uani 1 1 d . . .
H10A H 0.1660 0.1500 -0.1197 0.056 Uiso 1 1 calc R . .
H10B H 0.0697 0.2081 -0.1177 0.056 Uiso 1 1 calc R . .
C11 C 0.1153(4) 0.2019(3) 0.0574(3) 0.0458(11) Uani 1 1 d . . .
H11A H 0.0652 0.2460 0.0292 0.055 Uiso 1 1 calc R . .
H11B H 0.1627 0.2166 0.1189 0.055 Uiso 1 1 calc R . .
C12 C 0.0427(4) 0.1294(3) 0.0576(3) 0.0513(12) Uani 1 1 d . . .
H12A H 0.0613 0.1117 0.1190 0.062 Uiso 1 1 calc R . .
H12B H -0.0383 0.1429 0.0314 0.062 Uiso 1 1 calc R . .
C13 C 0.8489(7) 0.2940(4) 0.1856(5) 0.0862(19) Uani 1 1 d . . .
C14 C 0.6422(6) 0.0321(5) 0.1502(5) 0.089(2) Uani 1 1 d . . .
C15 C 0.2390(7) 0.2237(5) 0.3568(5) 0.096(2) Uani 1 1 d . . .
C16 C 0.4131(6) -0.0362(4) 0.3223(5) 0.0864(19) Uani 1 1 d . . .
N1 N 0.3175(3) 0.3152(2) 0.0054(2) 0.0393(8) Uani 1 1 d D . .
H1 H 0.252(3) 0.2494(14) 0.002(3) 0.047 Uiso 1 1 d D . .
N2 N 0.4360(3) 0.43424(19) 0.0021(2) 0.0381(8) Uani 1 1 d . . .
H2 H 0.4787 0.4772 0.0008 0.046 Uiso 0.50 1 calc PR . .
N3 N 0.0672(3) 0.0655(2) 0.0044(2) 0.0458(9) Uani 1 1 d . . .
H3 H 0.0232 0.0225 0.0032 0.055 Uiso 0.50 1 calc PR . .
N4 N 0.1895(3) 0.18444(19) 0.0074(2) 0.0391(8) Uani 1 1 d . . .
N5 N 0.7723(4) 0.1582(2) 0.2300(3) 0.0562(11) Uani 1 1 d . . .
N6 N 0.2913(4) 0.0997(2) 0.2765(2) 0.0574(11) Uani 1 1 d . . .
O1 O 0.6839(4) 0.2823(3) 0.2424(3) 0.0983(15) Uani 1 1 d . . .
O2 O 0.6482(4) 0.2356(3) 0.0902(3) 0.0955(14) Uani 1 1 d . . .
O3 O 0.7905(4) 0.0923(3) 0.0944(3) 0.0882(13) Uani 1 1 d . . .
O4 O 0.8595(4) 0.0287(2) 0.2426(3) 0.0924(14) Uani 1 1 d . . .
O5 O 0.1908(3) -0.0255(2) 0.2594(3) 0.0831(12) Uani 1 1 d . . .
O6 O 0.2991(4) 0.0211(3) 0.4135(3) 0.0899(13) Uani 1 1 d . . .
O7 O 0.3676(4) 0.2295(2) 0.2668(3) 0.0875(13) Uani 1 1 d . . .
O8 O 0.4441(3) 0.1641(3) 0.4142(3) 0.0878(13) Uani 1 1 d . . .
S1 S 0.72156(12) 0.23883(8) 0.18348(9) 0.0621(4) Uani 1 1 d . . .
S2 S 0.78104(12) 0.08117(8) 0.17851(9) 0.0603(4) Uani 1 1 d . . .
S3 S 0.28522(12) 0.01798(9) 0.32157(8) 0.0611(4) Uani 1 1 d . . .
S4 S 0.35125(12) 0.17617(8) 0.32969(9) 0.0614(4) Uani 1 1 d . . .
F1 F 0.9217(4) 0.3041(3) 0.2691(3) 0.1230(15) Uani 1 1 d . . .
F2 F 0.8131(5) 0.3638(3) 0.1477(4) 0.1413(19) Uani 1 1 d . . .
F3 F 0.9010(4) 0.2571(3) 0.1410(3) 0.1186(15) Uani 1 1 d . . .
F4 F 0.6418(5) -0.0374(3) 0.1149(4) 0.1428(19) Uani 1 1 d . . .
F5 F 0.5576(4) 0.0728(4) 0.0970(4) 0.164(2) Uani 1 1 d . . .
F6 F 0.6233(5) 0.0212(4) 0.2249(4) 0.151(2) Uani 1 1 d . . .
F7 F 0.4072(4) -0.0449(3) 0.2396(3) 0.1190(15) Uani 1 1 d . . .
F8 F 0.4125(5) -0.1074(3) 0.3565(4) 0.1399(18) Uani 1 1 d . . .
F9 F 0.5081(3) 0.0004(3) 0.3693(3) 0.1259(16) Uani 1 1 d . . .
F10 F 0.1484(4) 0.2375(4) 0.2831(4) 0.169(3) Uani 1 1 d . . .
F11 F 0.2729(5) 0.2926(3) 0.3944(4) 0.152(2) Uani 1 1 d . . .
F12 F 0.2067(5) 0.1833(4) 0.4096(4) 0.162(2) Uani 1 1 d . . .

loop_
_atom_site_aniso_label
_atom_site_aniso_U_11
_atom_site_aniso_U_22
_atom_site_aniso_U_33
_atom_site_aniso_U_23
_atom_site_aniso_U_13
_atom_site_aniso_U_12
C1 0.048(3) 0.038(2) 0.052(3) -0.004(2) 0.021(2) -0.005(2)
C2 0.045(3) 0.046(3) 0.050(3) 0.005(2) 0.024(2) -0.002(2)
C3 0.050(3) 0.044(3) 0.040(2) -0.0020(19) 0.014(2) -0.012(2)
C4 0.057(3) 0.047(3) 0.039(2) -0.002(2) 0.019(2) -0.017(2)
C5 0.035(2) 0.047(3) 0.057(3) 0.005(2) 0.013(2) -0.006(2)
C6 0.044(2) 0.043(2) 0.050(3) 0.008(2) 0.018(2) 0.002(2)
C7 0.065(3) 0.035(2) 0.051(3) 0.000(2) 0.020(2) 0.000(2)
C8 0.042(3) 0.048(3) 0.051(3) 0.001(2) 0.015(2) -0.002(2)
C9 0.056(3) 0.051(3) 0.040(2) -0.004(2) 0.010(2) -0.013(2)
C10 0.052(3) 0.049(3) 0.037(2) 0.0038(19) 0.016(2) -0.007(2)
C11 0.055(3) 0.038(2) 0.046(3) -0.0066(19) 0.022(2) -0.005(2)
C12 0.054(3) 0.051(3) 0.060(3) -0.007(2) 0.034(2) -0.011(2)
C13 0.100(5) 0.069(4) 0.095(5) 0.000(4) 0.043(5) 0.007(4)
C14 0.085(5) 0.103(6) 0.081(5) -0.017(4) 0.036(4) -0.013(4)
C15 0.095(5) 0.104(6) 0.088(5) -0.025(4) 0.033(5) -0.014(4)
C16 0.083(5) 0.077(4) 0.092(5) 0.008(4) 0.024(4) 0.002(4)
N1 0.042(2) 0.0353(19) 0.0407(19) -0.0015(15) 0.0157(16) -0.0121(15)
N2 0.0394(19) 0.0323(18) 0.0438(19) 0.0039(15) 0.0174(16) -0.0078(15)
N3 0.053(2) 0.039(2) 0.047(2) -0.0072(16) 0.0211(18) -0.0210(17)
N4 0.0394(19) 0.0338(18) 0.0425(19) 0.0005(15) 0.0139(16) -0.0092(15)
N5 0.066(3) 0.059(3) 0.041(2) 0.0007(18) 0.0184(19) 0.017(2)
N6 0.066(3) 0.065(3) 0.035(2) 0.0031(18) 0.0130(19) -0.019(2)
O1 0.115(4) 0.092(3) 0.112(4) -0.005(3) 0.070(3) 0.037(3)
O2 0.092(3) 0.104(3) 0.062(3) 0.015(2) -0.002(2) 0.031(3)
O3 0.129(4) 0.089(3) 0.073(3) -0.013(2) 0.067(3) 0.005(3)
O4 0.095(3) 0.074(3) 0.093(3) 0.014(2) 0.019(3) 0.040(2)
O5 0.074(3) 0.083(3) 0.078(3) -0.003(2) 0.014(2) -0.037(2)
O6 0.123(4) 0.100(3) 0.053(2) 0.014(2) 0.041(2) -0.024(3)
O7 0.111(3) 0.075(3) 0.080(3) 0.010(2) 0.041(3) -0.032(2)
O8 0.075(3) 0.097(3) 0.060(2) -0.003(2) -0.009(2) -0.024(2)
S1 0.0601(8) 0.0672(9) 0.0570(8) 0.0040(6) 0.0203(6) 0.0226(7)
S2 0.0675(9) 0.0632(8) 0.0528(7) -0.0025(6) 0.0261(6) 0.0125(7)
S3 0.0628(8) 0.0709(9) 0.0470(7) 0.0067(6) 0.0184(6) -0.0206(7)
S4 0.0599(8) 0.0685(9) 0.0482(7) -0.0010(6) 0.0126(6) -0.0185(7)
F1 0.095(3) 0.134(4) 0.124(4) -0.023(3) 0.025(3) -0.024(3)
F2 0.183(5) 0.080(3) 0.175(5) 0.034(3) 0.084(4) 0.003(3)
F3 0.127(4) 0.118(3) 0.152(4) -0.006(3) 0.100(3) -0.009(3)
F4 0.168(5) 0.103(3) 0.158(5) -0.053(3) 0.062(4) -0.043(3)
F5 0.069(3) 0.163(5) 0.203(6) 0.010(4) -0.009(3) -0.015(3)
F6 0.146(4) 0.198(6) 0.137(4) -0.030(4) 0.086(4) -0.074(4)
F7 0.116(3) 0.135(4) 0.117(4) -0.014(3) 0.056(3) 0.014(3)
F8 0.159(4) 0.084(3) 0.166(5) 0.043(3) 0.051(4) 0.023(3)
F9 0.063(2) 0.133(4) 0.151(4) -0.010(3) 0.007(2) 0.002(2)
F10 0.096(3) 0.232(7) 0.152(5) -0.048(5) 0.017(3) 0.059(4)
F11 0.185(5) 0.115(4) 0.170(5) -0.058(4) 0.083(4) -0.004(4)
F12 0.205(6) 0.158(5) 0.201(6) -0.004(4) 0.164(5) 0.005(4)

loop_
_atom_type_symbol
_atom_type_description
_atom_type_scat_dispersion_real
_atom_type_scat_dispersion_imag
_atom_type_scat_source
C C 0.0033 0.0016 'International Tables Vol C Tables 4.2.6.8 and 6.1.1.4'
H H 0.0000 0.0000 'International Tables Vol C Tables 4.2.6.8 and 6.1.1.4'
F F 0.0171 0.0103 'International Tables Vol C Tables 4.2.6.8 and 6.1.1.4'
N N 0.0061 0.0033 'International Tables Vol C Tables 4.2.6.8 and 6.1.1.4'
O O 0.0106 0.0060 'International Tables Vol C Tables 4.2.6.8 and 6.1.1.4'
S S 0.1246 0.1234 'International Tables Vol C Tables 4.2.6.8 and 6.1.1.4'

loop_
_geom_angle_atom_site_label_1
_geom_angle_atom_site_label_2
_geom_angle_atom_site_label_3
_geom_angle
_geom_angle_site_symmetry_1
_geom_angle_site_symmetry_3
_geom_angle_publ_flag
N1 C1 C2 109.5(3) . . ?
N1 C1 H1A 109.8 . . ?
C2 C1 H1A 109.8 . . ?
N1 C1 H1B 109.8 . . ?
C2 C1 H1B 109.8 . . ?
H1A C1 H1B 108.2 . . ?
N2 C2 C1 109.2(3) . . ?
N2 C2 H2A 109.8 . . ?
C1 C2 H2A 109.8 . . ?
N2 C2 H2B 109.8 . . ?
C1 C2 H2B 109.8 . . ?
H2A C2 H2B 108.3 . . ?
N2 C3 C4 109.1(3) . . ?
N2 C3 H3A 109.9 . . ?
C4 C3 H3A 109.9 . . ?
N2 C3 H3B 109.9 . . ?
C4 C3 H3B 109.9 . . ?
H3A C3 H3B 108.3 . . ?
N1 C4 C3 109.7(3) . . ?
N1 C4 H4A 109.7 . . ?
C3 C4 H4A 109.7 . . ?
N1 C4 H4B 109.7 . . ?
C3 C4 H4B 109.7 . . ?
H4A C4 H4B 108.2 . . ?
N1 C5 C6 109.4(3) . . ?
N1 C5 H5A 109.8 . . ?
C6 C5 H5A 109.8 . . ?
N1 C5 H5B 109.8 . . ?
C6 C5 H5B 109.8 . . ?
H5A C5 H5B 108.2 . . ?
N2 C6 C5 109.5(3) . . ?
N2 C6 H6A 109.8 . . ?
C5 C6 H6A 109.8 . . ?
N2 C6 H6B 109.8 . . ?
C5 C6 H6B 109.8 . . ?
H6A C6 H6B 108.2 . . ?
N3 C7 C8 109.6(3) . . ?
N3 C7 H7A 109.7 . . ?
C8 C7 H7A 109.7 . . ?
N3 C7 H7B 109.7 . . ?
C8 C7 H7B 109.7 . . ?
H7A C7 H7B 108.2 . . ?
N4 C8 C7 109.7(3) . . ?
N4 C8 H8A 109.7 . . ?
C7 C8 H8A 109.7 . . ?
N4 C8 H8B 109.7 . . ?
C7 C8 H8B 109.7 . . ?
H8A C8 H8B 108.2 . . ?
N3 C9 C10 109.4(3) . . ?
N3 C9 H9A 109.8 . . ?
C10 C9 H9A 109.8 . . ?
N3 C9 H9B 109.8 . . ?
C10 C9 H9B 109.8 . . ?
H9A C9 H9B 108.2 . . ?
N4 C10 C9 109.8(3) . . ?
N4 C10 H10A 109.7 . . ?
C9 C10 H10A 109.7 . . ?
N4 C10 H10B 109.7 . . ?
C9 C10 H10B 109.7 . . ?
H10A C10 H10B 108.2 . . ?
N4 C11 C12 110.2(3) . . ?
N4 C11 H11A 109.6 . . ?
C12 C11 H11A 109.6 . . ?
N4 C11 H11B 109.6 . . ?
C12 C11 H11B 109.6 . . ?
H11A C11 H11B 108.1 . . ?
N3 C12 C11 109.0(3) . . ?
N3 C12 H12A 109.9 . . ?
C11 C12 H12A 109.9 . . ?
N3 C12 H12B 109.9 . . ?
C11 C12 H12B 109.9 . . ?
H12A C12 H12B 108.3 . . ?
F3 C13 F1 108.9(6) . . ?
F3 C13 F2 109.1(6) . . ?
F1 C13 F2 109.5(6) . . ?
F3 C13 S1 111.5(5) . . ?
F1 C13 S1 110.1(5) . . ?
F2 C13 S1 107.7(5) . . ?
F5 C14 F4 109.4(7) . . ?
F5 C14 F6 106.5(7) . . ?
F4 C14 F6 107.4(7) . . ?
F5 C14 S2 113.0(6) . . ?
F4 C14 S2 111.0(5) . . ?
F6 C14 S2 109.2(5) . . ?
F12 C15 F11 107.6(7) . . ?
F12 C15 F10 107.9(7) . . ?
F11 C15 F10 105.9(8) . . ?
F12 C15 S4 113.7(6) . . ?
F11 C15 S4 111.1(6) . . ?
F10 C15 S4 110.3(5) . . ?
F9 C16 F7 108.8(6) . . ?
F9 C16 F8 110.1(6) . . ?
F7 C16 F8 108.1(6) . . ?
F9 C16 S3 111.9(5) . . ?
F7 C16 S3 110.0(5) . . ?
F8 C16 S3 107.9(5) . . ?
C1 N1 C4 109.4(3) . . ?
C1 N1 C5 108.9(3) . . ?
C4 N1 C5 110.2(3) . . ?
C1 N1 H1 107.0(17) . . ?
C4 N1 H1 112.5(17) . . ?
C5 N1 H1 108.8(17) . . ?
C6 N2 C3 110.0(3) . . ?
C6 N2 C2 109.2(3) . . ?
C3 N2 C2 109.5(3) . . ?
C6 N2 H2 109.4 . . ?
C3 N2 H2 109.4 . . ?
C2 N2 H2 109.4 . . ?
C7 N3 C12 109.1(3) . . ?
C7 N3 C9 109.4(4) . . ?
C12 N3 C9 110.0(4) . . ?
C7 N3 H3 109.4 . . ?
C12 N3 H3 109.4 . . ?
C9 N3 H3 109.4 . . ?
C11 N4 C8 108.6(3) . . ?
C11 N4 C10 109.9(3) . . ?
C8 N4 C10 108.8(3) . . ?
C11 N4 H1 111.8(17) . . ?
C8 N4 H1 112.0(17) . . ?
C10 N4 H1 105.7(17) . . ?
S1 N5 S2 124.7(3) . . ?
S4 N6 S3 124.8(2) . . ?
O1 S1 O2 118.3(3) . . ?
O1 S1 N5 108.2(3) . . ?
O2 S1 N5 116.6(3) . . ?
O1 S1 C13 103.8(3) . . ?
O2 S1 C13 104.1(3) . . ?
N5 S1 C13 103.9(3) . . ?
O3 S2 O4 118.8(3) . . ?
O3 S2 N5 116.2(2) . . ?
O4 S2 N5 107.8(2) . . ?
O3 S2 C14 104.5(3) . . ?
O4 S2 C14 103.0(3) . . ?
N5 S2 C14 104.6(3) . . ?
O6 S3 O5 118.8(3) . . ?
O6 S3 N6 115.9(2) . . ?
O5 S3 N6 107.8(2) . . ?
O6 S3 C16 104.8(3) . . ?
O5 S3 C16 103.7(3) . . ?
N6 S3 C16 103.9(3) . . ?
O8 S4 O7 118.3(3) . . ?
O8 S4 N6 116.5(2) . . ?
O7 S4 N6 107.8(2) . . ?
O8 S4 C15 105.2(3) . . ?
O7 S4 C15 103.3(4) . . ?
N6 S4 C15 103.8(3) . . ?

loop_
_geom_bond_atom_site_label_1
_geom_bond_atom_site_label_2
_geom_bond_distance
_geom_bond_site_symmetry_2
_geom_bond_publ_flag
C1 N1 1.482(5) . ?
C1 C2 1.537(6) . ?
C1 H1A 0.9700 . ?
C1 H1B 0.9700 . ?
C2 N2 1.487(5) . ?
C2 H2A 0.9700 . ?
C2 H2B 0.9700 . ?
C3 N2 1.486(5) . ?
C3 C4 1.535(6) . ?
C3 H3A 0.9700 . ?
C3 H3B 0.9700 . ?
C4 N1 1.483(5) . ?
C4 H4A 0.9700 . ?
C4 H4B 0.9700 . ?
C5 N1 1.488(5) . ?
C5 C6 1.529(6) . ?
C5 H5A 0.9700 . ?
C5 H5B 0.9700 . ?
C6 N2 1.486(5) . ?
C6 H6A 0.9700 . ?
C6 H6B 0.9700 . ?
C7 N3 1.483(6) . ?
C7 C8 1.525(6) . ?
C7 H7A 0.9700 . ?
C7 H7B 0.9700 . ?
C8 N4 1.488(5) . ?
C8 H8A 0.9700 . ?
C8 H8B 0.9700 . ?
C9 N3 1.488(5) . ?
C9 C10 1.525(6) . ?
C9 H9A 0.9700 . ?
C9 H9B 0.9700 . ?
C10 N4 1.490(5) . ?
C10 H10A 0.9700 . ?
C10 H10B 0.9700 . ?
C11 N4 1.480(5) . ?
C11 C12 1.531(6) . ?
C11 H11A 0.9700 . ?
C11 H11B 0.9700 . ?
C12 N3 1.484(6) . ?
C12 H12A 0.9700 . ?
C12 H12B 0.9700 . ?
C13 F3 1.304(7) . ?
C13 F1 1.312(8) . ?
C13 F2 1.325(8) . ?
C13 S1 1.845(7) . ?
C14 F5 1.280(8) . ?
C14 F4 1.305(8) . ?
C14 F6 1.324(8) . ?
C14 S2 1.829(7) . ?
C15 F12 1.273(9) . ?
C15 F11 1.308(8) . ?
C15 F10 1.309(9) . ?
C15 S4 1.821(8) . ?
C16 F9 1.299(8) . ?
C16 F7 1.311(8) . ?
C16 F8 1.327(8) . ?
C16 S3 1.851(7) . ?
N1 H1 1.376(2) . ?
N2 H2 0.9100 . ?
N3 H3 0.9100 . ?
N4 H1 1.373(6) . ?
N5 S1 1.568(4) . ?
N5 S2 1.572(4) . ?
N6 S4 1.574(4) . ?
N6 S3 1.577(4) . ?
O1 S1 1.419(4) . ?
O2 S1 1.426(4) . ?
O3 S2 1.416(4) . ?
O4 S2 1.428(4) . ?
O5 S3 1.428(4) . ?
O6 S3 1.420(4) . ?
O7 S4 1.429(4) . ?
O8 S4 1.423(4) . ?

loop_
_geom_hbond_atom_site_label_D
_geom_hbond_atom_site_label_H
_geom_hbond_atom_site_label_A
_geom_hbond_distance_DH
_geom_hbond_distance_HA
_geom_hbond_distance_DA
_geom_hbond_angle_DHA
_geom_hbond_site_symmetry_A
N2 H2 N2 0.91 1.85 2.765(6) 179.2 3_665
N3 H3 N3 0.91 1.85 2.760(7) 177.5 3
N4 H1 N1 1.373(6) 1.376(2) 2.747(4) 175(3) .

loop_
_geom_torsion_atom_site_label_1
_geom_torsion_atom_site_label_2
_geom_torsion_atom_site_label_3
_geom_torsion_atom_site_label_4
_geom_torsion
_geom_torsion_site_symmetry_1
_geom_torsion_site_symmetry_2
_geom_torsion_site_symmetry_3
_geom_torsion_site_symmetry_4
_geom_torsion_publ_flag
N1 C1 C2 N2 0.1(5) . . . . ?
N2 C3 C4 N1 0.1(5) . . . . ?
N1 C5 C6 N2 0.8(5) . . . . ?
N3 C7 C8 N4 -2.3(5) . . . . ?
N3 C9 C10 N4 -2.9(5) . . . . ?
N4 C11 C12 N3 -2.1(5) . . . . ?
C2 C1 N1 C4 -60.2(4) . . . . ?
C2 C1 N1 C5 60.3(4) . . . . ?
C3 C4 N1 C1 60.1(5) . . . . ?
C3 C4 N1 C5 -59.6(5) . . . . ?
C6 C5 N1 C1 -61.0(4) . . . . ?
C6 C5 N1 C4 59.0(5) . . . . ?
C5 C6 N2 C3 -60.4(5) . . . . ?
C5 C6 N2 C2 59.8(4) . . . . ?
C4 C3 N2 C6 59.7(5) . . . . ?
C4 C3 N2 C2 -60.3(4) . . . . ?
C1 C2 N2 C6 -60.3(4) . . . . ?
C1 C2 N2 C3 60.2(4) . . . . ?
C8 C7 N3 C12 -59.0(5) . . . . ?
C8 C7 N3 C9 61.4(5) . . . . ?
C11 C12 N3 C7 61.4(5) . . . . ?
C11 C12 N3 C9 -58.6(5) . . . . ?
C10 C9 N3 C7 -58.3(5) . . . . ?
C10 C9 N3 C12 61.6(5) . . . . ?
C12 C11 N4 C8 -58.6(5) . . . . ?
C12 C11 N4 C10 60.3(5) . . . . ?
C7 C8 N4 C11 61.1(4) . . . . ?
C7 C8 N4 C10 -58.5(5) . . . . ?
C9 C10 N4 C11 -57.3(5) . . . . ?
C9 C10 N4 C8 61.5(5) . . . . ?
S2 N5 S1 O1 156.1(3) . . . . ?
S2 N5 S1 O2 19.9(5) . . . . ?
S2 N5 S1 C13 -94.0(4) . . . . ?
F3 C13 S1 O1 173.8(5) . . . . ?
F1 C13 S1 O1 52.8(5) . . . . ?
F2 C13 S1 O1 -66.5(6) . . . . ?
F3 C13 S1 O2 -61.7(6) . . . . ?
F1 C13 S1 O2 177.3(5) . . . . ?
F2 C13 S1 O2 57.9(6) . . . . ?
F3 C13 S1 N5 60.8(6) . . . . ?
F1 C13 S1 N5 -60.2(5) . . . . ?
F2 C13 S1 N5 -179.6(5) . . . . ?
S1 N5 S2 O3 27.6(5) . . . . ?
S1 N5 S2 O4 163.8(3) . . . . ?
S1 N5 S2 C14 -87.0(4) . . . . ?
F5 C14 S2 O3 -59.6(6) . . . . ?
F4 C14 S2 O3 63.8(6) . . . . ?
F6 C14 S2 O3 -178.0(5) . . . . ?
F5 C14 S2 O4 175.7(6) . . . . ?
F4 C14 S2 O4 -60.9(6) . . . . ?
F6 C14 S2 O4 57.3(6) . . . . ?
F5 C14 S2 N5 63.0(6) . . . . ?
F4 C14 S2 N5 -173.6(5) . . . . ?
F6 C14 S2 N5 -55.3(6) . . . . ?
S4 N6 S3 O6 22.0(5) . . . . ?
S4 N6 S3 O5 157.9(3) . . . . ?
S4 N6 S3 C16 -92.4(4) . . . . ?
F9 C16 S3 O6 -61.2(6) . . . . ?
F7 C16 S3 O6 177.8(5) . . . . ?
F8 C16 S3 O6 60.1(6) . . . . ?
F9 C16 S3 O5 173.6(5) . . . . ?
F7 C16 S3 O5 52.6(5) . . . . ?
F8 C16 S3 O5 -65.2(6) . . . . ?
F9 C16 S3 N6 60.9(6) . . . . ?
F7 C16 S3 N6 -60.1(5) . . . . ?
F8 C16 S3 N6 -177.8(5) . . . . ?
S3 N6 S4 O8 28.0(5) . . . . ?
S3 N6 S4 O7 163.8(3) . . . . ?
S3 N6 S4 C15 -87.1(4) . . . . ?
F12 C15 S4 O8 -58.5(7) . . . . ?
F11 C15 S4 O8 63.0(7) . . . . ?
F10 C15 S4 O8 -179.9(6) . . . . ?
F12 C15 S4 O7 176.8(6) . . . . ?
F11 C15 S4 O7 -61.8(7) . . . . ?
F10 C15 S4 O7 55.4(7) . . . . ?
F12 C15 S4 N6 64.4(6) . . . . ?
F11 C15 S4 N6 -174.2(6) . . . . ?
F10 C15 S4 N6 -57.0(7) . . . . ?
